data_4020032
loop_
_publ_author_name
'Reginald H. Mitchell'
'Rachel Blunden'
'Gavin Hollett'
'Subhajit Bandyopadhyay'
'Richard Vaughan Williams'
'Brendan Twamley'

_journal_name_full 'Journal of Organic Chemistry'
_journal_page_first 675
_journal_page_last 680
_journal_paper_doi 10.1021/jo0484272
_journal_volume 70
_journal_year 2005
_chemical_formula_sum 'C12 H16 S2'
_chemical_formula_weight 224.37
_chemical_name_common methylphenylthioether
_space_group_IT_number 61
_symmetry_cell_setting orthorhombic
_symmetry_space_group_name_Hall '-P 2ac 2ab'
_symmetry_space_group_name_H-M 'P b c a'
_atom_sites_solution_hydrogens geom
_atom_sites_solution_primary direct
_atom_sites_solution_secondary difmap
_cell_angle_alpha 90.00
_cell_angle_beta 90.00
_cell_angle_gamma 90.00
_cell_formula_units_Z 8
_cell_length_a 12.260(3)
_cell_length_b 7.9032(16)
_cell_length_c 23.177(5)
_cell_measurement_reflns_used 3267
_cell_measurement_temperature 84(2)
_cell_measurement_theta_max 27.43
_cell_measurement_theta_min 3.19
_cell_volume 2245.7(9)
_diffrn_ambient_temperature 84(2)
_diffrn_detector_area_resol_mean 8.3
_diffrn_measurement_device_type 'Bruker/Siemens SMART APEX'
_diffrn_measurement_method \w
_diffrn_radiation_monochromator graphite
_diffrn_radiation_source 'normal-focus sealed tube'
_diffrn_radiation_type MoK\a
_diffrn_radiation_wavelength 0.71073
_diffrn_reflns_av_R_equivalents 0.0916
_diffrn_reflns_av_sigmaI/netI 0.0571
_diffrn_reflns_limit_h_max 14
_diffrn_reflns_limit_h_min -14
_diffrn_reflns_limit_k_max 8
_diffrn_reflns_limit_k_min -9
_diffrn_reflns_limit_l_max 25
_diffrn_reflns_limit_l_min -27
_diffrn_reflns_number 17341
_diffrn_reflns_theta_max 25.25
_diffrn_reflns_theta_min 1.76
_diffrn_standards_decay_% <0.01
_diffrn_standards_interval_count ?
_diffrn_standards_interval_time ?
_diffrn_standards_number ?
_exptl_absorpt_coefficient_mu 0.432
_exptl_absorpt_correction_T_max 0.9829
_exptl_absorpt_correction_T_min 0.8850
_exptl_absorpt_correction_type multi-scan
_exptl_absorpt_process_details 'SADABS: SAINT+, 2001'
_exptl_crystal_colour colorless
_exptl_crystal_density_diffrn 1.327
_exptl_crystal_density_meas ?
_exptl_crystal_density_method 'not measured'
_exptl_crystal_description plate
_exptl_crystal_F_000 960
_exptl_crystal_size_max 0.29
_exptl_crystal_size_mid 0.22
_exptl_crystal_size_min 0.04
_refine_ls_extinction_coef ?
_refine_ls_extinction_method none
_refine_ls_goodness_of_fit_ref 1.087
_refine_ls_hydrogen_treatment constr
_refine_ls_matrix_type full
_refine_ls_number_parameters 128
_refine_ls_number_reflns 2032
_refine_ls_number_restraints 18
_refine_ls_restrained_S_all 1.092
_refine_ls_R_factor_all 0.0794
_refine_ls_R_factor_gt 0.0504
_refine_ls_shift/su_max 0.001
_refine_ls_shift/su_mean 0.000
_refine_ls_structure_factor_coef Fsqd
_refine_ls_weighting_details 'calc w=1/[\s^2^(Fo^2^)+(0.0625P)^2^+2.1484P] where P=(Fo^2^+2Fc^2^)/3'
_refine_ls_weighting_scheme calc
_refine_ls_wR_factor_gt 0.1146
_refine_ls_wR_factor_ref 0.1291
_reflns_number_gt 1475
_reflns_number_total 2032
_reflns_threshold_expression >2sigma(I)
_cod_depositor_comments
;
The following automatic conversions were performed:
'_symmetry_cell_setting' value 'Orthorhombic' changed to 'orthorhombic'
according to '/home/saulius/struct/CIF-dictionaries/cif_core.dic'
dictionary named 'cif_core.dic' version 2.4.1 from 2010-06-29.

Automatic conversion script
Id: cif_fix_enum 1527 2010-12-29 10:47:43Z saulius 
;
_cod_original_sg_symbol_H-M Pbca
_cod_database_code 4020032

loop_
_symmetry_equiv_pos_as_xyz
'x, y, z'
'-x+1/2, -y, z+1/2'
'-x, y+1/2, -z+1/2'
'x+1/2, -y+1/2, -z'
'-x, -y, -z'
'x-1/2, y, -z-1/2'
'x, -y-1/2, z-1/2'
'-x-1/2, y-1/2, z'

loop_
_atom_site_label
_atom_site_type_symbol
_atom_site_fract_x
_atom_site_fract_y
_atom_site_fract_z
_atom_site_U_iso_or_equiv
_atom_site_adp_type
_atom_site_occupancy
_atom_site_symmetry_multiplicity
_atom_site_calc_flag
_atom_site_refinement_flags
_atom_site_disorder_assembly
_atom_site_disorder_group
C1 C 0.8000(3) 0.1039(5) 0.67355(15) 0.0168(8) Uani 1 1 d . . .
H1A H 0.7574 0.0099 0.6905 0.020 Uiso 1 1 calc R . .
H1B H 0.7491 0.1772 0.6517 0.020 Uiso 1 1 calc R . .
C3 C 0.9652(3) 0.3578(4) 0.69429(15) 0.0141(8) Uani 1 1 d . . .
H3A H 0.9347 0.3915 0.6564 0.017 Uiso 1 1 calc R . .
H3B H 0.9770 0.4624 0.7170 0.017 Uiso 1 1 calc R . .
C4 C 1.0755(2) 0.2728(4) 0.68430(14) 0.0126(7) Uani 1 1 d . . .
H4A H 1.0625 0.1560 0.6705 0.015 Uiso 1 1 calc R . .
H4B H 1.1140 0.2647 0.7218 0.015 Uiso 1 1 calc R . .
C5 C 1.1507(3) 0.3627(5) 0.64102(15) 0.0174(8) Uani 1 1 d . . .
H5A H 1.2142 0.2878 0.6342 0.021 Uiso 1 1 calc R . .
H5B H 1.1788 0.4660 0.6601 0.021 Uiso 1 1 calc R . .
C7 C 1.0831(3) 0.2293(4) 0.52964(15) 0.0165(8) Uani 1 1 d . . .
H7A H 1.0421 0.2522 0.4937 0.020 Uiso 1 1 calc R . .
H7B H 1.1562 0.1869 0.5188 0.020 Uiso 1 1 calc R . .
C8 C 1.0247(3) 0.0963(4) 0.56371(14) 0.0131(8) Uani 1 1 d . . .
C9 C 1.0809(3) -0.0455(4) 0.58186(15) 0.0150(8) Uani 1 1 d . . .
H9 H 1.1506 -0.0686 0.5658 0.018 Uiso 1 1 calc R . .
C10 C 1.0386(3) -0.1548(4) 0.62270(15) 0.0173(8) Uani 1 1 d . . .
H10 H 1.0742 -0.2584 0.6314 0.021 Uiso 1 1 calc R . .
C11 C 0.9429(3) -0.1098(4) 0.65055(15) 0.0142(8) Uani 1 1 d U . .
H11 H 0.9167 -0.1768 0.6816 0.017 Uiso 1 1 calc R . .
C12 C 0.8848(2) 0.0336(4) 0.63325(14) 0.0111(7) Uani 1 1 d U . .
C13 C 0.9191(3) 0.1266(4) 0.58591(14) 0.0116(7) Uani 1 1 d U . .
C14 C 0.8473(3) 0.2630(5) 0.55940(16) 0.0171(8) Uani 1 1 d . . .
H14A H 0.7710 0.2262 0.5603 0.026 Uiso 1 1 calc R . .
H14B H 0.8697 0.2827 0.5194 0.026 Uiso 1 1 calc R . .
H14C H 0.8550 0.3681 0.5815 0.026 Uiso 1 1 calc R . .
S2 S 0.86463(7) 0.22755(11) 0.73168(4) 0.0152(2) Uani 1 1 d . . .
S6 S 1.09770(7) 0.42552(12) 0.57041(4) 0.0176(3) Uani 1 1 d . . .

loop_
_atom_site_aniso_label
_atom_site_aniso_U_11
_atom_site_aniso_U_22
_atom_site_aniso_U_33
_atom_site_aniso_U_23
_atom_site_aniso_U_13
_atom_site_aniso_U_12
C1 0.0058(16) 0.021(2) 0.024(2) 0.0038(16) 0.0004(14) -0.0012(14)
C3 0.0087(17) 0.0141(19) 0.0195(19) -0.0010(15) 0.0008(14) -0.0004(14)
C4 0.0090(16) 0.0131(18) 0.0156(18) -0.0001(15) -0.0011(13) -0.0027(14)
C5 0.0106(17) 0.0179(19) 0.024(2) -0.0008(16) -0.0019(15) -0.0022(15)
C7 0.0136(17) 0.017(2) 0.0184(19) 0.0004(15) 0.0034(14) 0.0000(16)
C8 0.0105(17) 0.0154(19) 0.0135(18) -0.0009(15) -0.0021(13) -0.0017(14)
C9 0.0091(17) 0.0145(19) 0.021(2) -0.0064(15) 0.0005(14) 0.0003(14)
C10 0.0183(18) 0.0114(19) 0.022(2) -0.0025(16) -0.0061(15) 0.0035(15)
C11 0.0136(10) 0.0138(11) 0.0151(11) 0.0001(8) -0.0012(8) -0.0028(8)
C12 0.0086(10) 0.0116(11) 0.0131(10) -0.0009(8) -0.0010(8) -0.0016(8)
C13 0.0102(10) 0.0114(10) 0.0131(10) -0.0015(8) -0.0018(8) -0.0013(8)
C14 0.0110(17) 0.018(2) 0.022(2) 0.0024(15) -0.0056(14) 0.0021(15)
S2 0.0075(4) 0.0184(5) 0.0197(5) 0.0003(4) 0.0031(3) 0.0014(4)
S6 0.0145(4) 0.0156(5) 0.0227(5) 0.0025(4) 0.0009(4) -0.0043(4)
